data_2224616
loop_
_publ_author_name
'Liu, Yaru'
'Sun, Junshan'
'Niu, Xiaoli'

_publ_section_title
Bis(3,4-dimethoxybenzoato-\k^2^<i>O</i>,<i>O</i>')(1,10-phenanthroline-\k^2^<i>N</i>,<i>N</i>')copper(II)
_journal_coeditor_code EZ2194
_journal_issue 1
_journal_name_full 'Acta Crystallographica Section E'
_journal_page_first m34
_journal_paper_doi 10.1107/S1600536809052234
_journal_volume 66
_journal_year 2010
_chemical_formula_iupac '[Cu (C9 H9 O4)2 (C12 H8 N2)]'
_chemical_formula_moiety 'C30 H26 Cu N2 O8'
_chemical_formula_sum 'C30 H26 Cu N2 O8'
_chemical_formula_weight 606.07
_chemical_name_systematic
;
Bis(3,4-dimethoxybenzoato-\k^2^<i>O</i>,<i>O</i>')(1,10-phenanthroline-
\k^2^<i>N</i>,<i>N</i>')copper(II)
;
_space_group_IT_number 15
_symmetry_cell_setting monoclinic
_symmetry_space_group_name_Hall '-C 2yc'
_symmetry_space_group_name_H-M 'C 1 2/c 1'
_atom_sites_solution_hydrogens geom
_atom_sites_solution_primary direct
_atom_sites_solution_secondary difmap
_audit_creation_method SHELXL-97
_cell_angle_alpha 90.00
_cell_angle_beta 104.0270(10)
_cell_angle_gamma 90.00
_cell_formula_units_Z 4
_cell_length_a 12.1639(10)
_cell_length_b 11.4296(9)
_cell_length_c 19.7470(16)
_cell_measurement_reflns_used 4483
_cell_measurement_temperature 273(2)
_cell_measurement_theta_max 28.260
_cell_measurement_theta_min 2.481
_cell_volume 2663.5(4)
_computing_cell_refinement 'SAINT (Bruker, 2005)'
_computing_data_collection 'SMART (Bruker, 2005)'
_computing_data_reduction 'SAINT (Bruker, 2005)'
_computing_molecular_graphics 'XP in SHELXTL (Sheldrick, 2008)'
_computing_publication_material 'SHELXL97 (Sheldrick, 2008)'
_computing_structure_refinement 'SHELXL97 (Sheldrick, 2008)'
_computing_structure_solution 'SHELXS97 (Sheldrick, 2008)'
_diffrn_ambient_temperature 273(2)
_diffrn_measured_fraction_theta_full 0.998
_diffrn_measured_fraction_theta_max 0.998
_diffrn_measurement_device_type 'Bruker SMART APEX'
_diffrn_measurement_method '\f and \w scans'
_diffrn_radiation_monochromator graphite
_diffrn_radiation_source 'fine-focus sealed tube'
_diffrn_radiation_type MoK\a
_diffrn_radiation_wavelength 0.71073
_diffrn_reflns_av_R_equivalents 0.0592
_diffrn_reflns_av_sigmaI/netI 0.0413
_diffrn_reflns_limit_h_max 14
_diffrn_reflns_limit_h_min -14
_diffrn_reflns_limit_k_max 13
_diffrn_reflns_limit_k_min -10
_diffrn_reflns_limit_l_max 22
_diffrn_reflns_limit_l_min -23
_diffrn_reflns_number 6857
_diffrn_reflns_theta_full 25.05
_diffrn_reflns_theta_max 25.05
_diffrn_reflns_theta_min 2.13
_exptl_absorpt_coefficient_mu 0.877
_exptl_absorpt_correction_T_max 0.8511
_exptl_absorpt_correction_T_min 0.8237
_exptl_absorpt_correction_type multi-scan
_exptl_absorpt_process_details '(SADABS; Bruker, 2005)'
_exptl_crystal_colour blue
_exptl_crystal_density_diffrn 1.511
_exptl_crystal_density_method 'not measured'
_exptl_crystal_description block
_exptl_crystal_F_000 1252
_exptl_crystal_size_max 0.23
_exptl_crystal_size_mid 0.21
_exptl_crystal_size_min 0.19
_refine_diff_density_max 0.297
_refine_diff_density_min -0.375
_refine_ls_extinction_method none
_refine_ls_goodness_of_fit_ref 1.005
_refine_ls_hydrogen_treatment constr
_refine_ls_matrix_type full
_refine_ls_number_parameters 187
_refine_ls_number_reflns 2351
_refine_ls_number_restraints 0
_refine_ls_restrained_S_all 1.005
_refine_ls_R_factor_all 0.0327
_refine_ls_R_factor_gt 0.0297
_refine_ls_shift/su_max 0.001
_refine_ls_shift/su_mean 0.000
_refine_ls_structure_factor_coef Fsqd
_refine_ls_weighting_details 'calc w=1/[\s^2^(Fo^2^)+(0.0450P)^2^+1.2527P] where P=(Fo^2^+2Fc^2^)/3'
_refine_ls_weighting_scheme calc
_refine_ls_wR_factor_gt 0.0840
_refine_ls_wR_factor_ref 0.0857
_reflns_number_gt 2136
_reflns_number_total 2351
_reflns_threshold_expression I>2\s(I)
_cod_data_source_file ez2194.cif
_cod_data_source_block I
_cod_original_sg_symbol_H-M C2/c
_cod_database_code 2224616
_cod_database_fobs_code 2224616

loop_
_symmetry_equiv_pos_as_xyz
'x, y, z'
'-x, y, -z+1/2'
'x+1/2, y+1/2, z'
'-x+1/2, y+1/2, -z+1/2'
'-x, -y, -z'
'x, -y, z-1/2'
'-x+1/2, -y+1/2, -z'
'x+1/2, -y+1/2, z-1/2'

loop_
_atom_site_type_symbol
_atom_site_label
_atom_site_fract_x
_atom_site_fract_y
_atom_site_fract_z
_atom_site_U_iso_or_equiv
_atom_site_adp_type
_atom_site_calc_flag
_atom_site_refinement_flags
_atom_site_occupancy
_atom_site_disorder_assembly
_atom_site_disorder_group
Cu Cu1 0.0000 0.96118(3) 0.2500 0.03588(14) Uani d S 1 . .
O O1 0.00052(11) 0.87873(12) 0.36863(7) 0.0437(3) Uani d . 1 . .
O O2 0.10961(12) 0.84452(12) 0.29637(7) 0.0445(3) Uani d . 1 . .
O O5 0.11674(13) 0.56453(14) 0.55593(8) 0.0539(4) Uani d . 1 . .
O O6 0.27611(14) 0.44980(13) 0.52542(9) 0.0592(4) Uani d . 1 . .
N N1 -0.10829(13) 1.09400(15) 0.21869(8) 0.0389(4) Uani d . 1 . .
C C1 0.07772(15) 0.82281(16) 0.35206(9) 0.0364(4) Uani d . 1 . .
C C2 0.13570(15) 0.72454(16) 0.39696(9) 0.0341(4) Uani d . 1 . .
C C3 0.09898(15) 0.69411(16) 0.45613(10) 0.0365(4) Uani d . 1 . .
H H3 0.0407 0.7364 0.4676 0.044 Uiso calc R 1 . .
C C4 0.14771(16) 0.60242(17) 0.49769(10) 0.0385(4) Uani d . 1 . .
C C5 0.23698(17) 0.53957(16) 0.48098(11) 0.0406(5) Uani d . 1 . .
C C6 0.27502(16) 0.57054(18) 0.42332(11) 0.0418(5) Uani d . 1 . .
H H6 0.3349 0.5300 0.4126 0.050 Uiso calc R 1 . .
C C7 0.22402(16) 0.66243(17) 0.38092(10) 0.0389(4) Uani d . 1 . .
H H7 0.2493 0.6823 0.3416 0.047 Uiso calc R 1 . .
C C8 0.0266(2) 0.6253(2) 0.57448(12) 0.0583(6) Uani d . 1 . .
H H8A 0.0494 0.7045 0.5868 0.087 Uiso calc R 1 . .
H H8B 0.0079 0.5872 0.6135 0.087 Uiso calc R 1 . .
H H8C -0.0385 0.6255 0.5356 0.087 Uiso calc R 1 . .
C C9 0.3730(2) 0.3888(3) 0.51835(16) 0.0801(9) Uani d . 1 . .
H H9A 0.3578 0.3514 0.4735 0.120 Uiso calc R 1 . .
H H9B 0.3926 0.3307 0.5544 0.120 Uiso calc R 1 . .
H H9C 0.4349 0.4426 0.5223 0.120 Uiso calc R 1 . .
C C19 -0.21817(17) 1.0896(2) 0.18725(11) 0.0482(5) Uani d . 1 . .
H H19 -0.2525 1.0172 0.1756 0.058 Uiso calc R 1 . .
C C20 -0.28296(19) 1.1910(2) 0.17132(12) 0.0588(6) Uani d . 1 . .
H H20 -0.3597 1.1854 0.1497 0.071 Uiso calc R 1 . .
C C21 -0.23515(19) 1.2974(2) 0.18712(11) 0.0547(6) Uani d . 1 . .
H H21 -0.2793 1.3646 0.1774 0.066 Uiso calc R 1 . .
C C22 -0.11811(18) 1.30632(18) 0.21845(10) 0.0454(5) Uani d . 1 . .
C C23 -0.05979(16) 1.20062(17) 0.23347(9) 0.0375(4) Uani d . 1 . .
C C29 -0.0562(2) 1.41293(19) 0.23526(11) 0.0541(6) Uani d . 1 . .
H H29 -0.0942 1.4839 0.2257 0.065 Uiso calc R 1 . .

loop_
_atom_site_aniso_label
_atom_site_aniso_U_11
_atom_site_aniso_U_22
_atom_site_aniso_U_33
_atom_site_aniso_U_12
_atom_site_aniso_U_13
_atom_site_aniso_U_23
Cu1 0.0365(2) 0.0395(2) 0.0311(2) 0.000 0.00731(14) 0.000
O1 0.0448(7) 0.0459(8) 0.0407(7) 0.0081(6) 0.0110(6) 0.0047(6)
O2 0.0497(8) 0.0496(8) 0.0357(7) 0.0074(6) 0.0134(6) 0.0075(6)
O5 0.0605(9) 0.0624(9) 0.0452(8) 0.0236(7) 0.0253(7) 0.0197(7)
O6 0.0618(10) 0.0582(10) 0.0624(10) 0.0301(8) 0.0244(8) 0.0214(8)
N1 0.0365(8) 0.0467(9) 0.0323(8) 0.0016(7) 0.0060(7) -0.0015(7)
C1 0.0377(9) 0.0363(10) 0.0330(9) -0.0037(8) 0.0044(8) -0.0019(8)
C2 0.0369(9) 0.0339(9) 0.0304(9) -0.0024(8) 0.0062(7) -0.0038(8)
C3 0.0359(9) 0.0377(10) 0.0362(10) 0.0059(8) 0.0093(8) -0.0022(8)
C4 0.0400(10) 0.0423(11) 0.0345(10) 0.0049(8) 0.0115(8) 0.0023(8)
C5 0.0415(10) 0.0381(11) 0.0410(11) 0.0074(8) 0.0077(9) 0.0009(8)
C6 0.0391(10) 0.0430(10) 0.0449(11) 0.0061(8) 0.0133(9) -0.0075(9)
C7 0.0426(10) 0.0421(10) 0.0336(9) -0.0013(8) 0.0125(8) -0.0040(8)
C8 0.0647(14) 0.0700(15) 0.0497(12) 0.0195(12) 0.0321(11) 0.0105(11)
C9 0.0833(19) 0.0836(19) 0.0792(18) 0.0514(16) 0.0313(15) 0.0234(15)
C19 0.0376(10) 0.0640(13) 0.0404(11) 0.0020(10) 0.0042(9) -0.0029(10)
C20 0.0405(11) 0.0834(18) 0.0493(13) 0.0151(12) 0.0046(10) 0.0050(12)
C21 0.0580(13) 0.0639(15) 0.0431(12) 0.0226(12) 0.0139(10) 0.0087(11)
C22 0.0599(12) 0.0508(12) 0.0290(9) 0.0124(10) 0.0173(9) 0.0053(9)
C23 0.0435(10) 0.0451(11) 0.0255(9) 0.0019(8) 0.0116(8) 0.0001(8)
C29 0.0834(15) 0.0426(11) 0.0415(12) 0.0092(11) 0.0251(11) 0.0036(10)

loop_
_atom_type_symbol
_atom_type_description
_atom_type_scat_dispersion_real
_atom_type_scat_dispersion_imag
_atom_type_scat_source
C C 0.0033 0.0016 'International Tables Vol C Tables 4.2.6.8 and 6.1.1.4'
H H 0.0000 0.0000 'International Tables Vol C Tables 4.2.6.8 and 6.1.1.4'
O O 0.0106 0.0060 'International Tables Vol C Tables 4.2.6.8 and 6.1.1.4'
N N 0.0061 0.0033 'International Tables Vol C Tables 4.2.6.8 and 6.1.1.4'
Cu Cu 0.3201 1.2651 'International Tables Vol C Tables 4.2.6.8 and 6.1.1.4'

loop_
_geom_angle_atom_site_label_1
_geom_angle_atom_site_label_2
_geom_angle_atom_site_label_3
_geom_angle_site_symmetry_1
_geom_angle_site_symmetry_3
_geom_angle
_geom_angle_publ_flag
O2 Cu1 O2 2 . 93.72(9) ?
O2 Cu1 N1 2 2 170.07(6) ?
O2 Cu1 N1 . 2 92.84(6) ?
O2 Cu1 N1 2 . 92.84(6) ?
O2 Cu1 N1 . . 170.07(6) ?
N1 Cu1 N1 2 . 81.69(9) ?
O2 Cu1 O1 2 . 91.61(5) ?
O2 Cu1 O1 . . 57.40(5) ?
N1 Cu1 O1 2 . 98.20(5) ?
N1 Cu1 O1 . . 114.98(5) ?
C1 O1 Cu1 . . 77.28(11) ?
C1 O2 Cu1 . . 102.80(12) ?
C4 O5 C8 . . 116.78(15) ?
C5 O6 C9 . . 118.78(19) ?
C19 N1 C23 . . 118.06(18) ?
C19 N1 Cu1 . . 128.66(15) ?
C23 N1 Cu1 . . 113.28(12) ?
O1 C1 O2 . . 122.24(17) ?
O1 C1 C2 . . 120.47(17) ?
O2 C1 C2 . . 117.28(16) ?
C7 C2 C3 . . 119.18(17) ?
C7 C2 C1 . . 121.90(17) ?
C3 C2 C1 . . 118.91(16) ?
C4 C3 C2 . . 120.81(17) ?
C4 C3 H3 . . 119.6 ?
C2 C3 H3 . . 119.6 ?
O5 C4 C3 . . 125.33(17) ?
O5 C4 C5 . . 114.98(16) ?
C3 C4 C5 . . 119.69(18) ?
O6 C5 C6 . . 126.41(18) ?
O6 C5 C4 . . 113.81(18) ?
C6 C5 C4 . . 119.77(18) ?
C5 C6 C7 . . 120.13(18) ?
C5 C6 H6 . . 119.9 ?
C7 C6 H6 . . 119.9 ?
C2 C7 C6 . . 120.39(18) ?
C2 C7 H7 . . 119.8 ?
C6 C7 H7 . . 119.8 ?
O5 C8 H8A . . 109.5 ?
O5 C8 H8B . . 109.5 ?
H8A C8 H8B . . 109.5 ?
O5 C8 H8C . . 109.5 ?
H8A C8 H8C . . 109.5 ?
H8B C8 H8C . . 109.5 ?
O6 C9 H9A . . 109.5 ?
O6 C9 H9B . . 109.5 ?
H9A C9 H9B . . 109.5 ?
O6 C9 H9C . . 109.5 ?
H9A C9 H9C . . 109.5 ?
H9B C9 H9C . . 109.5 ?
N1 C19 C20 . . 121.5(2) ?
N1 C19 H19 . . 119.3 ?
C20 C19 H19 . . 119.3 ?
C21 C20 C19 . . 120.5(2) ?
C21 C20 H20 . . 119.7 ?
C19 C20 H20 . . 119.7 ?
C20 C21 C22 . . 119.9(2) ?
C20 C21 H21 . . 120.1 ?
C22 C21 H21 . . 120.1 ?
C23 C22 C21 . . 115.9(2) ?
C23 C22 C29 . . 118.47(19) ?
C21 C22 C29 . . 125.62(19) ?
N1 C23 C22 . . 124.09(17) ?
N1 C23 C23 . 2 115.86(10) ?
C22 C23 C23 . 2 120.05(12) ?
C29 C29 C22 2 . 121.46(12) ?
C29 C29 H29 2 . 119.3 ?
C22 C29 H29 . . 119.3 ?

loop_
_geom_bond_atom_site_label_1
_geom_bond_atom_site_label_2
_geom_bond_site_symmetry_2
_geom_bond_distance
_geom_bond_publ_flag
Cu1 O2 2 1.9500(10) ?
Cu1 O2 . 1.9500(10) ?
Cu1 N1 2 2.007(2) ?
Cu1 N1 . 2.007(2) ?
Cu1 O1 . 2.5240(10) ?
O1 C1 . 1.244(2) ?
O2 C1 . 1.276(2) ?
O5 C4 . 1.365(2) ?
O5 C8 . 1.419(2) ?
O6 C5 . 1.359(2) ?
O6 C9 . 1.406(3) ?
N1 C19 . 1.331(2) ?
N1 C23 . 1.355(2) ?
C1 C2 . 1.497(3) ?
C2 C7 . 1.387(3) ?
C2 C3 . 1.392(3) ?
C3 C4 . 1.374(3) ?
C3 H3 . 0.9300 ?
C4 C5 . 1.406(3) ?
C5 C6 . 1.375(3) ?
C6 C7 . 1.392(3) ?
C6 H6 . 0.9300 ?
C7 H7 . 0.9300 ?
C8 H8A . 0.9600 ?
C8 H8B . 0.9600 ?
C8 H8C . 0.9600 ?
C9 H9A . 0.9600 ?
C9 H9B . 0.9600 ?
C9 H9C . 0.9600 ?
C19 C20 . 1.394(3) ?
C19 H19 . 0.9300 ?
C20 C21 . 1.351(3) ?
C20 H20 . 0.9300 ?
C21 C22 . 1.412(3) ?
C21 H21 . 0.9300 ?
C22 C23 . 1.396(3) ?
C22 C29 . 1.429(3) ?
C23 C23 2 1.443(4) ?
C29 C29 2 1.350(5) ?
C29 H29 . 0.9300 ?

loop_
_geom_hbond_atom_site_label_D
_geom_hbond_atom_site_label_H
_geom_hbond_atom_site_label_A
_geom_hbond_site_symmetry_A
_geom_hbond_distance_DH
_geom_hbond_distance_HA
_geom_hbond_distance_DA
_geom_hbond_angle_DHA
C8 H8B Cg1 . 0.96 2.979 3.642(3) 127.44
